data_4101024
loop_
_publ_author_name
'Lorenzo Barbieri'
'Claudia Graiff'
'Lisa Elviri'
'Maurizio Lanfranchi'
'Roberto Pattacini'
'Alessandro Stercoli '
'Antonio Tiripicchio'

_journal_name_full 'Journal of the American Chemical Society'
_journal_paper_doi 10.1021/ja0554110
_journal_year 2006
_chemical_formula_sum 'C66 H68 Ag4 F6 N6 O7 P4 S6'
_chemical_formula_weight 1918.98
_space_group_IT_number 14
_symmetry_cell_setting monoclinic
_symmetry_space_group_name_Hall '-P 2ybc'
_symmetry_space_group_name_H-M 'P 1 21/c 1'
_cell_angle_alpha 90.00
_cell_angle_beta 98.935(9)
_cell_angle_gamma 90.00
_cell_formula_units_Z 2
_cell_length_a 15.701(7)
_cell_length_b 13.750(5)
_cell_length_c 17.964(6)
_cell_measurement_temperature 293(2)
_cell_volume 3831(3)
_diffrn_ambient_temperature 293(2)
_exptl_crystal_density_diffrn 1.663
_cod_depositor_comments
;
The following automatic conversions were performed:
'_symmetry_cell_setting' value 'Monoclinic' changed to 'monoclinic'
according to '/home/saulius/struct/CIF-dictionaries/cif_core.dic'
dictionary named 'cif_core.dic' version 2.4.1 from 2010-06-29.

Automatic conversion script
Id: cif_fix_enum 1527 2010-12-29 10:47:43Z saulius 
;
_cod_original_sg_symbol_H-M 'P 21/c'
_cod_database_code 4101024

loop_
_symmetry_equiv_pos_as_xyz
'x, y, z'
'-x, y+1/2, -z+1/2'
'-x, -y, -z'
'x, -y-1/2, z-1/2'

loop_
_atom_site_label
_atom_site_type_symbol
_atom_site_fract_x
_atom_site_fract_y
_atom_site_fract_z
_atom_site_U_iso_or_equiv
_atom_site_adp_type
_atom_site_occupancy
_atom_site_symmetry_multiplicity
_atom_site_calc_flag
_atom_site_refinement_flags
_atom_site_disorder_assembly
_atom_site_disorder_group
Ag1 Ag 0.93694(4) 0.08939(4) 0.06503(3) 0.0709(2) Uani 1 1 d . . .
Ag2 Ag 1.12434(4) 0.11271(4) 0.01034(3) 0.0732(2) Uani 1 1 d . . .
S1 S 1.02704(12) 0.22903(13) 0.05262(10) 0.0624(6) Uani 1 1 d . . .
S2 S 0.81999(12) -0.01671(13) 0.08270(10) 0.0637(6) Uani 1 1 d . . .
S3 S 1.2941(2) 0.19882(19) 0.15232(15) 0.1041(9) Uani 1 1 d . . .
P1 P 0.88917(11) 0.22266(12) -0.09600(9) 0.0402(5) Uani 1 1 d . . .
P2 P 0.74045(11) 0.15343(12) -0.02469(9) 0.0384(5) Uani 1 1 d . . .
F1 F 1.1873(4) 0.2274(4) 0.2364(4) 0.184(3) Uani 1 1 d . . .
F2 F 1.3170(4) 0.2717(5) 0.2852(3) 0.163(3) Uani 1 1 d . . .
F3 F 1.2860(5) 0.1215(5) 0.2797(3) 0.170(3) Uani 1 1 d . . .
O1 O 1.2410(3) 0.1194(3) 0.1192(3) 0.0854(17) Uani 1 1 d . . .
O2 O 1.2762(5) 0.2888(4) 0.1219(4) 0.155(3) Uani 1 1 d . . .
O3 O 1.3895(4) 0.1684(5) 0.1738(4) 0.168(3) Uani 1 1 d . . .
O4 O 0.487(2) 0.515(2) 0.0803(11) 0.155(9) Uani 0.50 1 d PD A -1
N1 N 0.8340(3) 0.1581(3) -0.0481(2) 0.0381(13) Uani 1 1 d . . .
N2 N 1.0128(4) 0.3512(4) -0.0668(3) 0.0617(18) Uani 1 1 d . . .
N3 N 0.6506(4) 0.0171(4) 0.0253(3) 0.072(2) Uani 1 1 d . . .
C1 C 0.9833(4) 0.2793(5) -0.0369(4) 0.0472(19) Uani 1 1 d . . .
C2 C 1.0903(5) 0.4039(6) -0.0323(4) 0.088(3) Uani 1 1 d . . .
H2A H 1.1008 0.3918 0.0215 0.105 Uiso 1 1 calc R . .
H2B H 1.0818 0.4733 -0.0402 0.105 Uiso 1 1 calc R . .
C3 C 1.1651(5) 0.3714(6) -0.0663(4) 0.105(3) Uani 1 1 d . . .
H3A H 1.2157 0.4058 -0.0434 0.157 Uiso 1 1 calc R . .
H3B H 1.1548 0.3845 -0.1194 0.157 Uiso 1 1 calc R . .
H3C H 1.1735 0.3029 -0.0582 0.157 Uiso 1 1 calc R . .
C4 C 0.7286(5) 0.0392(4) 0.0258(3) 0.0454(19) Uani 1 1 d . . .
C5 C 0.6270(6) -0.0629(6) 0.0717(5) 0.143(4) Uani 1 1 d D . .
H5A H 0.5936 -0.0377 0.1086 0.171 Uiso 1 1 calc R . .
H5B H 0.6790 -0.0923 0.0988 0.171 Uiso 1 1 calc R . .
C6 C 0.5760(6) -0.1379(6) 0.0251(5) 0.131(4) Uani 1 1 d D . .
H6A H 0.5618 -0.1895 0.0570 0.196 Uiso 1 1 calc R . .
H6B H 0.6092 -0.1634 -0.0110 0.196 Uiso 1 1 calc R . .
H6C H 0.5239 -0.1092 -0.0008 0.196 Uiso 1 1 calc R . .
C7 C 0.9326(4) 0.1445(4) -0.1612(3) 0.0364(16) Uani 1 1 d . . .
C8 C 0.9046(4) 0.0482(5) -0.1705(3) 0.0568(10) Uani 1 1 d . . .
H8 H 0.8618 0.0251 -0.1446 0.068 Uiso 1 1 calc R . .
C9 C 0.9409(4) -0.0130(5) -0.2186(3) 0.0568(10) Uani 1 1 d . . .
H9 H 0.9224 -0.0772 -0.2245 0.068 Uiso 1 1 calc R . .
C10 C 1.0029(5) 0.0201(5) -0.2570(4) 0.0714(12) Uani 1 1 d . . .
H10 H 1.0270 -0.0217 -0.2886 0.086 Uiso 1 1 calc R . .
C11 C 1.0304(4) 0.1146(5) -0.2495(3) 0.0568(10) Uani 1 1 d . . .
H11 H 1.0724 0.1368 -0.2765 0.068 Uiso 1 1 calc R . .
C12 C 0.9953(4) 0.1776(5) -0.2013(3) 0.0568(10) Uani 1 1 d . . .
H12 H 1.0141 0.2417 -0.1961 0.068 Uiso 1 1 calc R . .
C13 C 0.8309(4) 0.3207(4) -0.1465(3) 0.0380(16) Uani 1 1 d . . .
C14 C 0.8150(4) 0.4065(5) -0.1081(4) 0.0638(11) Uani 1 1 d . . .
H14 H 0.8381 0.4140 -0.0576 0.077 Uiso 1 1 calc R . .
C15 C 0.7652(4) 0.4792(5) -0.1452(4) 0.0638(11) Uani 1 1 d . . .
H15 H 0.7555 0.5363 -0.1201 0.077 Uiso 1 1 calc R . .
C16 C 0.7294(4) 0.4668(5) -0.2205(4) 0.0714(12) Uani 1 1 d . . .
H16 H 0.6955 0.5155 -0.2458 0.086 Uiso 1 1 calc R . .
C17 C 0.7440(4) 0.3842(5) -0.2565(4) 0.0638(11) Uani 1 1 d . . .
H17 H 0.7182 0.3760 -0.3063 0.077 Uiso 1 1 calc R . .
C18 C 0.7963(4) 0.3113(5) -0.2217(4) 0.0638(11) Uani 1 1 d . . .
H18 H 0.8080 0.2564 -0.2486 0.077 Uiso 1 1 calc R . .
C19 C 0.6536(4) 0.1601(5) -0.1021(3) 0.0385(17) Uani 1 1 d . . .
C20 C 0.6254(4) 0.0762(5) -0.1436(4) 0.0589(10) Uani 1 1 d . . .
H20 H 0.6520 0.0167 -0.1311 0.071 Uiso 1 1 calc R . .
C21 C 0.5577(4) 0.0822(5) -0.2033(3) 0.0589(10) Uani 1 1 d . . .
H21 H 0.5369 0.0266 -0.2295 0.071 Uiso 1 1 calc R . .
C22 C 0.5222(5) 0.1708(5) -0.2229(4) 0.0714(12) Uani 1 1 d . . .
H22 H 0.4780 0.1746 -0.2637 0.086 Uiso 1 1 calc R . .
C23 C 0.5486(4) 0.2530(5) -0.1856(3) 0.0589(10) Uani 1 1 d . . .
H23 H 0.5224 0.3120 -0.2005 0.071 Uiso 1 1 calc R . .
C24 C 0.6159(4) 0.2494(5) -0.1240(4) 0.0589(10) Uani 1 1 d . . .
H24 H 0.6349 0.3060 -0.0983 0.071 Uiso 1 1 calc R . .
C25 C 0.7238(4) 0.2461(4) 0.0418(3) 0.0439(18) Uani 1 1 d . . .
C26 C 0.6434(5) 0.2551(5) 0.0646(4) 0.0713(12) Uani 1 1 d . . .
H26 H 0.5972 0.2168 0.0431 0.086 Uiso 1 1 calc R . .
C27 C 0.6333(5) 0.3239(5) 0.1214(4) 0.0713(12) Uani 1 1 d . . .
H27 H 0.5806 0.3289 0.1385 0.086 Uiso 1 1 calc R . .
C28 C 0.6998(5) 0.3829(5) 0.1512(4) 0.0714(12) Uani 1 1 d . . .
H28 H 0.6916 0.4297 0.1868 0.086 Uiso 1 1 calc R . .
C29 C 0.7785(5) 0.3731(5) 0.1286(4) 0.0713(12) Uani 1 1 d . . .
H29 H 0.8238 0.4130 0.1496 0.086 Uiso 1 1 calc R . .
C30 C 0.7922(5) 0.3048(5) 0.0751(4) 0.0713(12) Uani 1 1 d . . .
H30 H 0.8465 0.2980 0.0612 0.086 Uiso 1 1 calc R . .
C31 C 1.2741(8) 0.2023(9) 0.2451(7) 0.123(4) Uani 1 1 d . . .
C32 C 0.547(3) 0.579(3) 0.045(3) 0.16(2) Uani 0.50 1 d PD A -1
C33 C 0.432(2) 0.453(3) 0.023(3) 0.110(13) Uani 0.50 1 d PD A -1
C34 C 0.520(3) 0.553(3) 0.028(2) 0.108(14) Uani 0.50 1 d PD B -2
C35 C 0.437(3) 0.502(3) 0.028(3) 0.138(19) Uani 0.50 1 d PD B -2

loop_
_atom_site_aniso_label
_atom_site_aniso_U_11
_atom_site_aniso_U_22
_atom_site_aniso_U_33
_atom_site_aniso_U_23
_atom_site_aniso_U_13
_atom_site_aniso_U_12
Ag1 0.0638(4) 0.0749(5) 0.0682(4) 0.0112(4) -0.0085(3) 0.0035(4)
Ag2 0.0698(5) 0.0568(4) 0.0925(5) 0.0043(4) 0.0110(4) 0.0091(4)
S1 0.0532(12) 0.0726(14) 0.0559(13) -0.0112(11) -0.0085(10) -0.0008(11)
S2 0.0750(15) 0.0571(13) 0.0562(13) 0.0224(11) 0.0007(11) 0.0156(11)
S3 0.157(3) 0.0562(17) 0.089(2) -0.0123(16) -0.0119(19) -0.0157(19)
P1 0.0460(12) 0.0343(11) 0.0402(11) -0.0040(9) 0.0064(9) -0.0032(10)
P2 0.0429(12) 0.0347(11) 0.0374(11) 0.0035(9) 0.0060(9) 0.0030(9)
F1 0.110(5) 0.168(6) 0.283(8) -0.048(6) 0.062(5) 0.019(5)
F2 0.141(5) 0.197(6) 0.155(6) -0.101(5) 0.035(4) -0.054(5)
F3 0.255(8) 0.137(6) 0.112(5) 0.033(5) 0.011(5) 0.026(6)
O1 0.080(4) 0.054(3) 0.109(4) -0.027(3) -0.028(3) -0.001(3)
O2 0.267(8) 0.042(4) 0.156(6) 0.014(4) 0.036(6) 0.004(5)
O3 0.057(4) 0.165(6) 0.269(9) -0.112(6) -0.015(5) -0.005(4)
O4 0.15(2) 0.15(2) 0.158(19) -0.033(19) 0.007(18) 0.045(17)
N1 0.037(3) 0.045(3) 0.034(3) 0.011(3) 0.011(3) 0.007(3)
N2 0.057(4) 0.066(5) 0.061(4) -0.008(4) 0.004(3) -0.030(4)
N3 0.065(5) 0.071(5) 0.080(5) 0.040(4) 0.007(4) -0.021(4)
C1 0.036(4) 0.051(5) 0.056(5) -0.020(4) 0.010(4) -0.005(4)
C2 0.063(6) 0.089(7) 0.107(7) -0.020(6) 0.004(5) -0.020(6)
C3 0.078(7) 0.128(8) 0.101(7) 0.011(6) -0.010(6) -0.035(6)
C4 0.059(5) 0.030(4) 0.048(5) 0.008(3) 0.012(4) 0.005(4)
C5 0.142(10) 0.137(9) 0.134(9) 0.090(8) -0.031(7) -0.062(8)
C6 0.170(10) 0.091(8) 0.132(9) 0.038(7) 0.030(8) -0.058(7)
C7 0.044(4) 0.040(4) 0.025(4) 0.000(3) 0.004(3) -0.008(3)
C8 0.068(3) 0.053(3) 0.052(3) -0.007(2) 0.018(2) -0.008(2)
C9 0.068(3) 0.053(3) 0.052(3) -0.007(2) 0.018(2) -0.008(2)
C10 0.087(3) 0.068(3) 0.056(3) -0.005(2) 0.003(2) 0.017(2)
C11 0.068(3) 0.053(3) 0.052(3) -0.007(2) 0.018(2) -0.008(2)
C12 0.068(3) 0.053(3) 0.052(3) -0.007(2) 0.018(2) -0.008(2)
C13 0.050(4) 0.029(4) 0.038(4) -0.002(3) 0.014(3) -0.006(3)
C14 0.093(3) 0.049(3) 0.046(3) 0.001(2) 0.000(2) 0.011(2)
C15 0.093(3) 0.049(3) 0.046(3) 0.001(2) 0.000(2) 0.011(2)
C16 0.087(3) 0.068(3) 0.056(3) -0.005(2) 0.003(2) 0.017(2)
C17 0.093(3) 0.049(3) 0.046(3) 0.001(2) 0.000(2) 0.011(2)
C18 0.093(3) 0.049(3) 0.046(3) 0.001(2) 0.000(2) 0.011(2)
C19 0.040(4) 0.042(4) 0.036(4) 0.000(3) 0.017(3) 0.009(3)
C20 0.056(3) 0.062(2) 0.058(3) 0.001(2) 0.0073(18) 0.016(2)
C21 0.056(3) 0.062(2) 0.058(3) 0.001(2) 0.0073(18) 0.016(2)
C22 0.087(3) 0.068(3) 0.056(3) -0.005(2) 0.003(2) 0.017(2)
C23 0.056(3) 0.062(2) 0.058(3) 0.001(2) 0.0073(18) 0.016(2)
C24 0.056(3) 0.062(2) 0.058(3) 0.001(2) 0.0073(18) 0.016(2)
C25 0.045(5) 0.053(5) 0.035(4) 0.007(4) 0.010(3) 0.014(4)
C26 0.082(3) 0.081(3) 0.050(3) -0.004(2) 0.007(2) 0.011(3)
C27 0.082(3) 0.081(3) 0.050(3) -0.004(2) 0.007(2) 0.011(3)
C28 0.087(3) 0.068(3) 0.056(3) -0.005(2) 0.003(2) 0.017(2)
C29 0.082(3) 0.081(3) 0.050(3) -0.004(2) 0.007(2) 0.011(3)
C30 0.082(3) 0.081(3) 0.050(3) -0.004(2) 0.007(2) 0.011(3)
C31 0.124(11) 0.098(10) 0.148(13) -0.021(9) 0.031(10) -0.036(9)
C32 0.06(2) 0.14(3) 0.27(5) -0.12(3) 0.01(3) -0.013(18)
C33 0.11(2) 0.07(3) 0.16(4) -0.01(3) 0.03(2) 0.036(18)
C34 0.18(5) 0.07(2) 0.059(18) 0.009(19) -0.02(2) -0.03(3)
C35 0.21(5) 0.05(2) 0.15(3) -0.04(3) 0.04(3) -0.01(2)

loop_
_geom_bond_atom_site_label_1
_geom_bond_atom_site_label_2
_geom_bond_distance
_geom_bond_site_symmetry_2
_geom_bond_publ_flag
Ag1 S2 2.405(2) . ?
Ag1 S1 2.416(2) . ?
Ag1 N1 2.572(4) . ?
Ag1 Ag2 3.174(2) 3_755 ?
Ag1 Ag2 3.259(2) . ?
Ag2 S2 2.399(2) 3_755 ?
Ag2 S1 2.414(2) . ?
Ag2 O1 2.465(4) . ?
Ag2 Ag1 3.174(2) 3_755 ?
S1 C1 1.787(7) . ?
S2 C4 1.800(7) . ?
S2 Ag2 2.399(2) 3_755 ?
S3 O2 1.365(6) . ?
S3 O1 1.444(5) . ?
S3 O3 1.546(6) . ?
S3 C31 1.744(12) . ?
P1 N1 1.584(4) . ?
P1 C13 1.794(6) . ?
P1 C7 1.800(6) . ?
P1 C1 1.852(6) . ?
P2 N1 1.591(5) . ?
P2 C19 1.792(6) . ?
P2 C25 1.794(6) . ?
P2 C4 1.837(6) . ?
F1 C31 1.390(12) . ?
F2 C31 1.316(10) . ?
F3 C31 1.273(11) . ?
O4 C32 1.50(2) . ?
O4 C33 1.499(19) . ?
N2 C1 1.248(7) . ?
N2 C2 1.468(7) . ?
N3 C4 1.261(7) . ?
N3 C5 1.463(8) . ?
C2 C3 1.475(8) . ?
C5 C6 1.483(6) . ?
C7 C12 1.384(7) . ?
C7 C8 1.397(7) . ?
C8 C9 1.390(7) . ?
C9 C10 1.356(8) . ?
C10 C11 1.368(8) . ?
C11 C12 1.397(7) . ?
C13 C18 1.381(7) . ?
C13 C14 1.409(7) . ?
C14 C15 1.375(8) . ?
C15 C16 1.391(8) . ?
C16 C17 1.344(8) . ?
C17 C18 1.383(8) . ?
C19 C24 1.393(7) . ?
C19 C20 1.408(8) . ?
C20 C21 1.390(7) . ?
C21 C22 1.362(8) . ?
C22 C23 1.346(8) . ?
C23 C24 1.407(7) . ?
C25 C26 1.393(8) . ?
C25 C30 1.401(8) . ?
C26 C27 1.417(8) . ?
C27 C28 1.364(8) . ?
C28 C29 1.366(8) . ?
C29 C30 1.383(8) . ?
C34 C35 1.48(2) . ?
